data_2217413
loop_
_publ_author_name
'Hud\'ak, Martin'
'D\'iaz, Jes\'us Garc\'ia'
'Ko\<z\'i\<sek, Jozef'

_publ_section_title
;
 Disodium tetraaquabis(sulfato)iron(II)
;
_journal_coeditor_code BI2271
_journal_issue 2
_journal_name_full 'Acta Crystallographica Section E'
_journal_page_first i10
_journal_page_last i10
_journal_paper_doi 10.1107/S1600536808000214
_journal_volume 64
_journal_year 2008
_chemical_formula_iupac '[Fe Na2 (S O4)2 (H2 O)4]'
_chemical_formula_moiety 'Fe H8 Na2 O12 S2'
_chemical_formula_sum 'Fe H8 Na2 O12 S2'
_chemical_formula_weight 366.01
_chemical_name_systematic
;
Disodium tetraaquabis(sulfonato)iron(II)
;
_space_group_IT_number 14
_symmetry_cell_setting monoclinic
_symmetry_space_group_name_Hall '-P 2ybc'
_symmetry_space_group_name_H-M 'P 1 21/c 1'
_atom_sites_solution_hydrogens geom
_atom_sites_solution_primary direct
_atom_sites_solution_secondary difmap
_audit_creation_method SHELXL-97
_cell_angle_alpha 90.00
_cell_angle_beta 100.200(10)
_cell_angle_gamma 90.00
_cell_formula_units_Z 2
_cell_length_a 5.5510(10)
_cell_length_b 8.2520(10)
_cell_length_c 11.1620(10)
_cell_measurement_reflns_used 17533
_cell_measurement_temperature 301(2)
_cell_measurement_theta_max 31.37
_cell_measurement_theta_min 2.96
_cell_volume 503.22(12)
_computing_cell_refinement 'CrysAlis RED (Oxford Diffraction, 2007)'
_computing_data_collection 'CrysAlis CCD (Oxford Diffraction, 2007)'
_computing_data_reduction 'CrysAlis RED (Oxford Diffraction, 2007)'
_computing_molecular_graphics 'DIAMOND (Brandenburg, 1998)'
_computing_publication_material 'enCIFer (Allen <i>et al.</i>, 2004)'
_computing_structure_refinement 'SHELXL97 (Sheldrick, 2008)'
_computing_structure_solution 'SHELXS97 (Sheldrick, 2008)'
_diffrn_ambient_temperature 301(2)
_diffrn_measured_fraction_theta_full 0.961
_diffrn_measured_fraction_theta_max 0.961
_diffrn_measurement_device_type 'Oxford Diffraction Gemini R CCD'
_diffrn_measurement_method '\w and \f'
_diffrn_radiation_monochromator graphite
_diffrn_radiation_source 'fine-focus sealed tube'
_diffrn_radiation_type MoK\a
_diffrn_radiation_wavelength 0.71073
_diffrn_reflns_av_R_equivalents 0.0224
_diffrn_reflns_av_sigmaI/netI 0.0073
_diffrn_reflns_limit_h_max 7
_diffrn_reflns_limit_h_min -7
_diffrn_reflns_limit_k_max 11
_diffrn_reflns_limit_k_min -11
_diffrn_reflns_limit_l_max 15
_diffrn_reflns_limit_l_min -15
_diffrn_reflns_number 19525
_diffrn_reflns_theta_full 29.46
_diffrn_reflns_theta_max 29.46
_diffrn_reflns_theta_min 6.61
_diffrn_standards_number 0
_exptl_absorpt_coefficient_mu 2.059
_exptl_absorpt_correction_T_max 0.7197
_exptl_absorpt_correction_T_min 0.3977
_exptl_absorpt_correction_type analytical
_exptl_absorpt_process_details '[CrysAlis RED (Oxford Diffraction, 2007), based on Clark & Reid (1995)]'
_exptl_crystal_colour 'pale yellow'
_exptl_crystal_density_diffrn 2.416
_exptl_crystal_density_method 'not measured'
_exptl_crystal_description block
_exptl_crystal_F_000 368
_exptl_crystal_size_max 0.55
_exptl_crystal_size_mid 0.44
_exptl_crystal_size_min 0.17
_refine_diff_density_max 0.310
_refine_diff_density_min -0.397
_refine_ls_extinction_coef 0.062(3)
_refine_ls_extinction_expression Fc^*^=kFc[1+0.001xFc^2^\l^3^/sin(2\q)]^-1/4^
_refine_ls_extinction_method 'SHELXL97 (Sheldrick, 1997)'
_refine_ls_goodness_of_fit_ref 1.075
_refine_ls_hydrogen_treatment refall
_refine_ls_matrix_type full
_refine_ls_number_parameters 96
_refine_ls_number_reflns 1343
_refine_ls_number_restraints 0
_refine_ls_restrained_S_all 1.075
_refine_ls_R_factor_all 0.0186
_refine_ls_R_factor_gt 0.0176
_refine_ls_shift/su_max 0.001
_refine_ls_shift/su_mean 0.000
_refine_ls_structure_factor_coef Fsqd
_refine_ls_weighting_details 'calc w=1/[\s^2^(Fo^2^)+(0.0245P)^2^+0.3061P] where P=(Fo^2^+2Fc^2^)/3'
_refine_ls_weighting_scheme calc
_refine_ls_wR_factor_gt 0.0460
_refine_ls_wR_factor_ref 0.0472
_reflns_number_gt 1288
_reflns_number_total 1343
_reflns_threshold_expression I>2\s(I)
_cod_data_source_file bi2271.cif
_cod_data_source_block I
_cod_original_cell_volume 503.10(10)
_cod_original_sg_symbol_H-M 'P 21/c'
_cod_database_code 2217413
_cod_database_fobs_code 2217413

loop_
_symmetry_equiv_pos_as_xyz
'x, y, z'
'-x, y+1/2, -z+1/2'
'-x, -y, -z'
'x, -y-1/2, z-1/2'

loop_
_atom_site_type_symbol
_atom_site_label
_atom_site_fract_x
_atom_site_fract_y
_atom_site_fract_z
_atom_site_U_iso_or_equiv
_atom_site_adp_type
_atom_site_calc_flag
_atom_site_refinement_flags
_atom_site_occupancy
O O2 0.81620(17) 0.63212(12) 0.56957(10) 0.0228(2) Uani d . 1
O O4 0.70650(19) 0.91424(13) 0.57758(9) 0.0234(2) Uani d . 1
O O5 1.12799(17) 0.82849(12) 0.63063(10) 0.0234(2) Uani d . 1
O O6 0.84525(19) 0.76778(12) 0.76330(9) 0.0224(2) Uani d . 1
O O8 0.37101(18) 0.53699(14) 0.66515(9) 0.01827(19) Uani d . 1
H H8A 0.294(4) 0.617(3) 0.660(2) 0.039(6) Uiso d . 1
H H8B 0.290(4) 0.472(3) 0.679(2) 0.031(6) Uiso d . 1
O O9 0.31917(19) 0.71528(13) 0.41612(10) 0.0201(2) Uani d . 1
H H9A 0.211(5) 0.707(3) 0.368(2) 0.039(6) Uiso d . 1
H H9B 0.272(5) 0.771(3) 0.453(2) 0.040(7) Uiso d . 1
S S3 0.86989(5) 0.78740(3) 0.63455(3) 0.01276(9) Uani d . 1
Na Na7 0.62761(10) 0.56900(7) 0.86236(5) 0.02189(13) Uani d . 1
Fe Fe1 0.5000 0.5000 0.5000 0.01297(9) Uani d S 1

loop_
_atom_site_aniso_label
_atom_site_aniso_U_11
_atom_site_aniso_U_22
_atom_site_aniso_U_33
_atom_site_aniso_U_12
_atom_site_aniso_U_13
_atom_site_aniso_U_23
O2 0.0175(4) 0.0203(5) 0.0302(5) -0.0039(3) 0.0031(4) -0.0113(4)
O4 0.0263(5) 0.0248(5) 0.0183(4) 0.0113(4) 0.0017(4) 0.0034(4)
O5 0.0148(4) 0.0218(5) 0.0342(5) -0.0049(4) 0.0058(4) -0.0040(4)
O6 0.0292(5) 0.0243(5) 0.0142(4) 0.0024(4) 0.0054(4) 0.0024(4)
O8 0.0190(4) 0.0188(5) 0.0182(4) 0.0011(4) 0.0068(3) 0.0005(4)
O9 0.0203(5) 0.0178(5) 0.0198(5) 0.0025(4) -0.0030(4) -0.0015(4)
S3 0.01181(14) 0.01334(15) 0.01272(15) 0.00036(9) 0.00107(10) -0.00092(10)
Na7 0.0242(3) 0.0222(3) 0.0185(3) -0.0010(2) 0.0018(2) 0.0011(2)
Fe1 0.01386(13) 0.01298(13) 0.01206(13) -0.00055(8) 0.00225(8) -0.00057(8)

loop_
_atom_type_symbol
_atom_type_description
_atom_type_scat_dispersion_real
_atom_type_scat_dispersion_imag
_atom_type_scat_source
H H 0.0000 0.0000 'International Tables Vol C Tables 4.2.6.8 and 6.1.1.4'
O O 0.0106 0.0060 'International Tables Vol C Tables 4.2.6.8 and 6.1.1.4'
S S 0.1246 0.1234 'International Tables Vol C Tables 4.2.6.8 and 6.1.1.4'
Na Na 0.0362 0.0249 'International Tables Vol C Tables 4.2.6.8 and 6.1.1.4'
Fe Fe 0.3463 0.8444 'International Tables Vol C Tables 4.2.6.8 and 6.1.1.4'

loop_
_geom_angle_atom_site_label_1
_geom_angle_atom_site_label_2
_geom_angle_atom_site_label_3
_geom_angle_site_symmetry_1
_geom_angle_site_symmetry_3
_geom_angle
S3 O2 Fe1 . . 135.77(6)
S3 O4 Na7 . 4_575 118.30(6)
S3 O4 Na7 . 2_656 134.52(6)
Na7 O4 Na7 4_575 2_656 103.59(4)
S3 O5 Na7 . 2_756 137.19(6)
S3 O6 Na7 . . 131.26(6)
Fe1 O8 Na7 . . 125.04(5)
Fe1 O8 H8A . . 108.5(17)
Na7 O8 H8A . . 102.0(17)
Fe1 O8 H8B . . 113.3(17)
Na7 O8 H8B . . 99.8(17)
H8A O8 H8B . . 106(2)
Fe1 O9 Na7 . 4_575 112.65(4)
Fe1 O9 H9A . . 120.0(19)
Na7 O9 H9A 4_575 . 111.8(19)
Fe1 O9 H9B . . 118(2)
Na7 O9 H9B 4_575 . 91(2)
H9A O9 H9B . . 99(3)
O4 S3 O6 . . 110.26(6)
O4 S3 O2 . . 110.70(6)
O6 S3 O2 . . 109.73(6)
O4 S3 O5 . . 110.72(6)
O6 S3 O5 . . 108.11(6)
O2 S3 O5 . . 107.24(6)
O6 S3 Na7 . 4_575 146.99(4)
O2 S3 Na7 . 4_575 81.15(5)
O5 S3 Na7 . 4_575 97.39(5)
O4 Na7 O5 4_576 2_746 90.76(4)
O4 Na7 O8 4_576 . 154.70(4)
O5 Na7 O8 2_746 . 100.26(4)
O4 Na7 O6 4_576 . 114.00(4)
O5 Na7 O6 2_746 . 104.53(4)
O8 Na7 O6 . . 85.36(4)
O4 Na7 O4 4_576 2_646 76.41(4)
O5 Na7 O4 2_746 2_646 90.63(4)
O8 Na7 O4 . 2_646 80.73(4)
O6 Na7 O4 . 2_646 161.06(4)
O4 Na7 O9 4_576 4_576 74.82(4)
O5 Na7 O9 2_746 4_576 161.21(4)
O8 Na7 O9 . 4_576 88.81(4)
O6 Na7 O9 . 4_576 92.51(4)
O4 Na7 O9 2_646 4_576 74.50(4)
O4 Na7 S3 4_576 4_576 22.73(2)
O5 Na7 S3 2_746 4_576 97.50(3)
O8 Na7 S3 . 4_576 162.20(3)
O6 Na7 S3 . 4_576 91.27(3)
O4 Na7 S3 2_646 4_576 98.04(3)
O9 Na7 S3 4_576 4_576 73.86(3)
O4 Na7 Na7 4_576 3_667 38.89(3)
O5 Na7 Na7 2_746 3_667 90.89(3)
O8 Na7 Na7 . 3_667 117.55(3)
O6 Na7 Na7 . 3_667 149.97(4)
O4 Na7 Na7 2_646 3_667 37.52(2)
O9 Na7 Na7 4_576 3_667 70.32(3)
S3 Na7 Na7 4_576 3_667 60.819(15)
O4 Na7 H8B 4_576 . 141.4(5)
O5 Na7 H8B 2_746 . 95.4(5)
O8 Na7 H8B . . 15.9(5)
O6 Na7 H8B . . 101.2(5)
O4 Na7 H8B 2_646 . 65.5(5)
O9 Na7 H8B 4_576 . 88.8(5)
S3 Na7 H8B 4_576 . 159.2(5)
Na7 Na7 H8B 3_667 . 102.8(5)
O2 Fe1 O2 3_666 . 180.0
O2 Fe1 O8 3_666 . 90.43(4)
O2 Fe1 O8 . . 89.57(4)
O2 Fe1 O8 3_666 3_666 89.57(4)
O2 Fe1 O8 . 3_666 90.43(4)
O8 Fe1 O8 . 3_666 180.0
O2 Fe1 O9 3_666 3_666 91.55(4)
O2 Fe1 O9 . 3_666 88.45(4)
O8 Fe1 O9 . 3_666 86.80(4)
O8 Fe1 O9 3_666 3_666 93.20(4)
O2 Fe1 O9 3_666 . 88.45(4)
O2 Fe1 O9 . . 91.55(4)
O8 Fe1 O9 . . 93.20(4)
O8 Fe1 O9 3_666 . 86.80(4)
O9 Fe1 O9 3_666 . 179.9990(10)

loop_
_geom_bond_atom_site_label_1
_geom_bond_atom_site_label_2
_geom_bond_site_symmetry_2
_geom_bond_distance
O2 S3 . 1.4765(10)
O2 Fe1 . 2.0951(9)
O4 S3 . 1.4553(10)
O4 Na7 4_575 2.3683(11)
O4 Na7 2_656 2.4413(11)
O5 S3 . 1.4805(9)
O5 Na7 2_756 2.3975(11)
O6 S3 . 1.4764(10)
O6 Na7 . 2.4178(11)
O8 Fe1 . 2.1146(9)
O8 Na7 . 2.4153(11)
O8 H8A . 0.78(3)
O8 H8B . 0.73(3)
O9 Fe1 . 2.1695(10)
O9 Na7 4_575 2.6122(12)
O9 H9A . 0.74(3)
O9 H9B . 0.70(3)
S3 Na7 4_575 3.3160(6)
Na7 O4 4_576 2.3684(11)
Na7 O5 2_746 2.3974(11)
Na7 O4 2_646 2.4413(11)
Na7 O9 4_576 2.6123(12)
Na7 S3 4_576 3.3160(6)
Na7 Na7 3_667 3.7798(11)
Na7 H8B . 2.64(2)
Fe1 O2 3_666 2.0951(9)
Fe1 O8 3_666 2.1146(9)
Fe1 O9 3_666 2.1695(10)

loop_
_geom_hbond_atom_site_label_D
_geom_hbond_atom_site_label_H
_geom_hbond_atom_site_label_A
_geom_hbond_site_symmetry_A
_geom_hbond_distance_DH
_geom_hbond_distance_HA
_geom_hbond_distance_DA
_geom_hbond_angle_DHA
O8 H8A O5 1_455 0.78(3) 1.97(3) 2.7513(15) 172(2)
O8 H8B O6 2_646 0.73(3) 2.00(3) 2.7116(15) 165(2)
O9 H9A O6 4_475 0.74(3) 2.16(3) 2.8741(14) 162(2)
O9 H9B O5 1_455 0.70(3) 2.32(3) 2.9379(15) 150(3)

loop_
_geom_torsion_atom_site_label_1
_geom_torsion_atom_site_label_2
_geom_torsion_atom_site_label_3
_geom_torsion_atom_site_label_4
_geom_torsion_site_symmetry_1
_geom_torsion_site_symmetry_4
_geom_torsion
Na7 O4 S3 O6 4_575 . -164.83(6)
Na7 O4 S3 O6 2_656 . -10.15(11)
Na7 O4 S3 O2 4_575 . -43.22(8)
Na7 O4 S3 O2 2_656 . 111.45(9)
Na7 O4 S3 O5 4_575 . 75.58(8)
Na7 O4 S3 O5 2_656 . -129.75(9)
Na7 O4 S3 Na7 2_656 4_575 154.67(13)
Na7 O6 S3 O4 . . 101.13(8)
Na7 O6 S3 O2 . . -21.05(9)
Na7 O6 S3 O5 . . -137.70(7)
Na7 O6 S3 Na7 . 4_575 83.55(10)
Fe1 O2 S3 O4 . . -45.49(11)
Fe1 O2 S3 O6 . . 76.42(10)
Fe1 O2 S3 O5 . . -166.38(9)
Fe1 O2 S3 Na7 . 4_575 -71.33(9)
Na7 O5 S3 O4 2_756 . 32.62(11)
Na7 O5 S3 O6 2_756 . -88.26(10)
Na7 O5 S3 O2 2_756 . 153.49(9)
Na7 O5 S3 Na7 2_756 4_575 70.50(9)
Fe1 O8 Na7 O4 . 4_576 -168.78(8)
Fe1 O8 Na7 O5 . 2_746 -54.28(7)
Fe1 O8 Na7 O6 . . 49.67(6)
Fe1 O8 Na7 O4 . 2_646 -143.24(7)
Fe1 O8 Na7 O9 . 4_576 142.28(6)
Fe1 O8 Na7 S3 . 4_576 129.32(9)
Fe1 O8 Na7 Na7 . 3_667 -150.72(5)
S3 O6 Na7 O4 . 4_576 172.17(7)
S3 O6 Na7 O5 . 2_746 74.68(8)
S3 O6 Na7 O8 . . -24.74(8)
S3 O6 Na7 O4 . 2_646 -67.51(16)
S3 O6 Na7 O9 . 4_576 -113.34(8)
S3 O6 Na7 S3 . 4_576 172.76(7)
S3 O6 Na7 Na7 . 3_667 -166.63(6)
S3 O2 Fe1 O8 . . -46.73(10)
S3 O2 Fe1 O8 . 3_666 133.27(10)
S3 O2 Fe1 O9 . 3_666 -133.54(10)
S3 O2 Fe1 O9 . . 46.46(10)
Na7 O8 Fe1 O2 . 3_666 150.22(6)
Na7 O8 Fe1 O2 . . -29.78(6)
Na7 O8 Fe1 O9 . 3_666 58.69(6)
Na7 O8 Fe1 O9 . . -121.31(6)
Na7 O9 Fe1 O2 4_575 3_666 -152.73(5)
Na7 O9 Fe1 O2 4_575 . 27.27(5)
Na7 O9 Fe1 O8 4_575 . 116.93(5)
Na7 O9 Fe1 O8 4_575 3_666 -63.07(5)
